data_1568383
loop_
_publ_author_name
'Schlenker, Kevin'
'Casselman, Lillee K.'
'VanderLinden, Ryan T.'
'Saouma, Caroline T.'

_publ_section_title
;
 Large changes in hydricity as a function of charge and not metal in
 (PNP)M--H (de)hydrogenation catalysts that undergo metal--ligand
 cooperativity
;
_journal_issue 5
_journal_name_full 'Catalysis Science &amp; Technology'
_journal_page_first 1358
_journal_page_last 1368
_journal_paper_doi 10.1039/D2CY01349E
_journal_volume 13
_journal_year 2023
_chemical_formula_moiety 'C36 H68 K N O4 P2 Ru'
_chemical_formula_sum 'C36 H68 K N O4 P2 Ru'
_chemical_formula_weight 781.02
_space_group_crystal_system orthorhombic
_space_group_IT_number 19
_space_group_name_Hall 'P 2ac 2ab'
_space_group_name_H-M_alt 'P 21 21 21'
_atom_sites_solution_hydrogens mixed
_audit_creation_method SHELXL-2017/1
_audit_update_record
;
2022-07-22 deposited with the CCDC.	2023-01-24 downloaded from the CCDC.
;
_cell_angle_alpha 90
_cell_angle_beta 90
_cell_angle_gamma 90
_cell_formula_units_Z 4
_cell_length_a 12.1580(10)
_cell_length_b 17.5241(8)
_cell_length_c 19.0088(15)
_cell_measurement_reflns_used 9919
_cell_measurement_temperature 100(2)
_cell_measurement_theta_max 33.77
_cell_measurement_theta_min 2.30
_cell_volume 4050.0(5)
_computing_structure_refinement 'SHELXL-2017/1 (Sheldrick, 2017)'
_diffrn_ambient_temperature 100(2)
_diffrn_measured_fraction_theta_full 0.999
_diffrn_measured_fraction_theta_max 0.998
_diffrn_measurement_device_type 'BRUKER APEX II CCD'
_diffrn_measurement_method '\w and \f scans'
_diffrn_radiation_type MoK\a
_diffrn_radiation_wavelength 0.71073
_diffrn_reflns_av_R_equivalents 0.0617
_diffrn_reflns_av_unetI/netI 0.0568
_diffrn_reflns_Laue_measured_fraction_full 0.999
_diffrn_reflns_Laue_measured_fraction_max 0.998
_diffrn_reflns_limit_h_max 20
_diffrn_reflns_limit_h_min -20
_diffrn_reflns_limit_k_max 29
_diffrn_reflns_limit_k_min -29
_diffrn_reflns_limit_l_max 31
_diffrn_reflns_limit_l_min -31
_diffrn_reflns_number 85664
_diffrn_reflns_point_group_measured_fraction_full 0.999
_diffrn_reflns_point_group_measured_fraction_max 0.998
_diffrn_reflns_theta_full 25.242
_diffrn_reflns_theta_max 36.333
_diffrn_reflns_theta_min 1.580
_diffrn_source 'Fine focused sealed tube'
_exptl_absorpt_coefficient_mu 0.604
_exptl_absorpt_correction_T_max 0.7471
_exptl_absorpt_correction_T_min 0.7123
_exptl_absorpt_correction_type multi-scan
_exptl_absorpt_process_details SADABS-2016/2
_exptl_crystal_colour yellow
_exptl_crystal_density_diffrn 1.281
_exptl_crystal_description prism
_exptl_crystal_F_000 1664
_exptl_crystal_size_max 0.230
_exptl_crystal_size_mid 0.220
_exptl_crystal_size_min 0.135
_refine_diff_density_max 1.083
_refine_diff_density_min -1.127
_refine_diff_density_rms 0.099
_refine_ls_abs_structure_details
;
 Refined as an inversion twin.
;
_refine_ls_abs_structure_Flack 0.45(3)
_refine_ls_extinction_method none
_refine_ls_goodness_of_fit_ref 1.132
_refine_ls_hydrogen_treatment mixed
_refine_ls_matrix_type full
_refine_ls_number_parameters 494
_refine_ls_number_reflns 19628
_refine_ls_number_restraints 308
_refine_ls_restrained_S_all 1.146
_refine_ls_R_factor_all 0.0669
_refine_ls_R_factor_gt 0.0449
_refine_ls_shift/su_max 0.019
_refine_ls_shift/su_mean 0.001
_refine_ls_structure_factor_coef Fsqd
_refine_ls_weighting_details 'w=1/[\s^2^(Fo^2^)+(0.0279P)^2^+1.8548P] where P=(Fo^2^+2Fc^2^)/3'
_refine_ls_weighting_scheme calc
_refine_ls_wR_factor_gt 0.0849
_refine_ls_wR_factor_ref 0.0924
_reflns_Friedel_coverage 0.844
_reflns_Friedel_fraction_full 1.000
_reflns_Friedel_fraction_max 0.998
_reflns_number_gt 15828
_reflns_number_total 19628
_reflns_threshold_expression 'I > 2\s(I)'
_cod_data_source_file d2cy01349e2.cif
_cod_data_source_block 20210714CS_0m
_cod_depositor_comments
;
The following automatic conversions were performed:

data item '_exptl_absorpt_correction_type' value 'Multi-scan' was
changed to 'multi-scan' in accordance with the
/home/data/users/saulius/crontab/automatic-downloads/rss-feeds/RSC/lib/dictionaries/cif_core.dic
dictionary named 'cif_core.dic' version 2.4.2 last updated on
2011-04-26.

Automatic conversion script
Id: cif_fix_values 7556 2019-12-06 15:28:31Z antanas 

 Adding full bibliography for 1568382--1568383.cif.
;
_cod_database_code 1568383
_shelx_shelxl_version_number 2017/1
_shelx_space_group_comment
;
The symmetry employed for this shelxl refinement is uniquely defined
by the following loop, which should always be used as a source of
symmetry information in preference to the above space-group names.
They are only intended as comments.
;
_shelx_estimated_absorpt_t_min 0.874
_shelx_estimated_absorpt_t_max 0.923

loop_
_space_group_symop_operation_xyz
'x, y, z'
'x+1/2, -y+1/2, -z'
'-x, y+1/2, -z+1/2'
'-x+1/2, -y, z+1/2'

loop_
_atom_site_label
_atom_site_type_symbol
_atom_site_fract_x
_atom_site_fract_y
_atom_site_fract_z
_atom_site_U_iso_or_equiv
_atom_site_adp_type
_atom_site_occupancy
_atom_site_site_symmetry_order
_atom_site_calc_flag
_atom_site_refinement_flags_posn
_atom_site_refinement_flags_adp
_atom_site_refinement_flags_occupancy
_atom_site_disorder_assembly
_atom_site_disorder_group
Ru1 Ru 0.66354(2) 0.65861(2) 0.25995(2) 0.01374(4) Uani 1 1 d D . . . .
H1A H 0.539(3) 0.693(2) 0.256(2) 0.043(12) Uiso 1 1 d D . . . .
H1B H 0.782(3) 0.617(2) 0.270(2) 0.049(13) Uiso 1 1 d D . . . .
K1 K 0.38136(6) 0.59997(4) 0.24406(7) 0.0459(3) Uani 1 1 d . . . . .
P2 P 0.68090(6) 0.63941(4) 0.13964(4) 0.01594(14) Uani 1 1 d . . . . .
P3 P 0.65520(7) 0.63437(4) 0.37930(4) 0.01651(13) Uani 1 1 d . . . . .
C5A C 0.6200(16) 0.5484(12) 0.1342(8) 0.013(2) Uani 0.44(2) 1 d D U P A 1
H5A H 0.602120 0.527587 0.089456 0.016 Uiso 0.44(2) 1 calc R U P A 1
C6A C 0.599(3) 0.5080(12) 0.1930(10) 0.0135(19) Uani 0.44(2) 1 d D U P A 1
N4A N 0.603(3) 0.5422(12) 0.2597(10) 0.0124(19) Uani 0.44(2) 1 d D U P A 1
C7A C 0.5730(16) 0.4271(12) 0.1860(10) 0.015(2) Uani 0.44(2) 1 d D U P A 1
H7A H 0.573492 0.401827 0.141829 0.018 Uiso 0.44(2) 1 calc R U P A 1
C8A C 0.5468(15) 0.3877(10) 0.2510(14) 0.016(2) Uani 0.44(2) 1 d D U P A 1
H8A H 0.537604 0.333915 0.251544 0.020 Uiso 0.44(2) 1 calc R U P A 1
C9A C 0.5360(18) 0.4281(11) 0.3098(9) 0.018(2) Uani 0.44(2) 1 d D U P A 1
H9A H 0.499432 0.405039 0.348545 0.021 Uiso 0.44(2) 1 calc R U P A 1
C10A C 0.575(3) 0.5017(13) 0.3177(9) 0.014(2) Uani 0.44(2) 1 d D U P A 1
C11A C 0.5750(16) 0.5484(11) 0.3860(8) 0.014(2) Uani 0.44(2) 1 d D U P A 1
H11A H 0.604740 0.516600 0.424586 0.017 Uiso 0.44(2) 1 calc R U P A 1
H11B H 0.498291 0.562006 0.398205 0.017 Uiso 0.44(2) 1 calc R U P A 1
C5B C 0.5875(13) 0.5414(8) 0.3785(7) 0.019(2) Uani 0.56(2) 1 d D U P A 2
H5B H 0.559632 0.519211 0.420490 0.022 Uiso 0.56(2) 1 calc R U P A 2
C6B C 0.579(3) 0.5054(10) 0.3159(8) 0.0156(17) Uani 0.56(2) 1 d D U P A 2
N4B N 0.600(2) 0.5420(9) 0.2517(8) 0.0153(18) Uani 0.56(2) 1 d D U P A 2
C7B C 0.5484(14) 0.4250(9) 0.3179(8) 0.0190(18) Uani 0.56(2) 1 d D U P A 2
H7B H 0.542115 0.397049 0.360585 0.023 Uiso 0.56(2) 1 calc R U P A 2
C8B C 0.5287(11) 0.3908(8) 0.2492(12) 0.0196(19) Uani 0.56(2) 1 d D U P A 2
H8B H 0.496691 0.341491 0.246121 0.023 Uiso 0.56(2) 1 calc R U P A 2
C9B C 0.5549(12) 0.4279(10) 0.1910(9) 0.0178(18) Uani 0.56(2) 1 d D U P A 2
H9B H 0.548920 0.401858 0.147346 0.021 Uiso 0.56(2) 1 calc R U P A 2
C10B C 0.591(2) 0.5029(11) 0.1907(8) 0.0169(18) Uani 0.56(2) 1 d D U P A 2
C11B C 0.6050(12) 0.5503(10) 0.1241(7) 0.0150(19) Uani 0.56(2) 1 d D U P A 2
H11C H 0.531658 0.562643 0.104645 0.018 Uiso 0.56(2) 1 calc R U P A 2
H11D H 0.644916 0.519514 0.088673 0.018 Uiso 0.56(2) 1 calc R U P A 2
C12 C 0.7184(2) 0.75520(16) 0.26614(18) 0.0212(5) Uani 1 1 d . . . . .
O13 O 0.7540(2) 0.81713(13) 0.27125(14) 0.0363(6) Uani 1 1 d . . . . .
C14 C 0.8275(3) 0.6214(2) 0.10898(16) 0.0252(6) Uani 1 1 d . . . . .
C15 C 0.8422(4) 0.6143(2) 0.02876(17) 0.0344(8) Uani 1 1 d . . . . .
H15A H 0.917533 0.598107 0.018262 0.052 Uiso 1 1 calc R U . . .
H15B H 0.828058 0.663890 0.006643 0.052 Uiso 1 1 calc R U . . .
H15C H 0.790243 0.576509 0.010328 0.052 Uiso 1 1 calc R U . . .
C16 C 0.8631(3) 0.5449(2) 0.14127(19) 0.0310(8) Uani 1 1 d . . . . .
H16A H 0.942459 0.538164 0.134837 0.047 Uiso 1 1 calc R U . . .
H16B H 0.823788 0.503154 0.117952 0.047 Uiso 1 1 calc R U . . .
H16C H 0.845720 0.544676 0.191612 0.047 Uiso 1 1 calc R U . . .
C17 C 0.9036(3) 0.6843(3) 0.1366(2) 0.0392(10) Uani 1 1 d . . . . .
H17A H 0.979860 0.672250 0.124105 0.059 Uiso 1 1 calc R U . . .
H17B H 0.896873 0.687638 0.187896 0.059 Uiso 1 1 calc R U . . .
H17C H 0.882811 0.733235 0.115508 0.059 Uiso 1 1 calc R U . . .
C18 C 0.6093(3) 0.70396(19) 0.07364(17) 0.0260(7) Uani 1 1 d . . . . .
C19 C 0.5933(4) 0.6698(2) -0.00067(17) 0.0354(9) Uani 1 1 d . . . . .
H19A H 0.544591 0.703007 -0.028114 0.053 Uiso 1 1 calc R U . . .
H19B H 0.560356 0.618979 0.003276 0.053 Uiso 1 1 calc R U . . .
H19C H 0.664727 0.665923 -0.024267 0.053 Uiso 1 1 calc R U . . .
C20 C 0.6727(5) 0.7801(2) 0.0684(2) 0.0445(11) Uani 1 1 d . . . . .
H20A H 0.628883 0.817123 0.041821 0.067 Uiso 1 1 calc R U . . .
H20B H 0.742957 0.771645 0.044386 0.067 Uiso 1 1 calc R U . . .
H20C H 0.686549 0.799969 0.115830 0.067 Uiso 1 1 calc R U . . .
C21 C 0.4936(4) 0.7206(2) 0.1023(2) 0.0380(9) Uani 1 1 d . . . . .
H21A H 0.456365 0.757121 0.071359 0.057 Uiso 1 1 calc R U . . .
H21B H 0.499390 0.742239 0.149732 0.057 Uiso 1 1 calc R U . . .
H21C H 0.451139 0.673109 0.104193 0.057 Uiso 1 1 calc R U . . .
C22 C 0.7952(3) 0.6142(2) 0.42075(17) 0.0236(6) Uani 1 1 d . . . . .
C23 C 0.8344(3) 0.5380(2) 0.39103(18) 0.0312(7) Uani 1 1 d . . . . .
H23A H 0.911065 0.529300 0.404862 0.047 Uiso 1 1 calc R U . . .
H23B H 0.829076 0.538920 0.339600 0.047 Uiso 1 1 calc R U . . .
H23C H 0.788318 0.496721 0.409563 0.047 Uiso 1 1 calc R U . . .
C24 C 0.8757(3) 0.6766(2) 0.39904(19) 0.0357(9) Uani 1 1 d . . . . .
H24A H 0.947570 0.666692 0.420465 0.054 Uiso 1 1 calc R U . . .
H24B H 0.848088 0.726198 0.415004 0.054 Uiso 1 1 calc R U . . .
H24C H 0.883028 0.676973 0.347706 0.054 Uiso 1 1 calc R U . . .
C25 C 0.7967(4) 0.6075(3) 0.50144(19) 0.0374(9) Uani 1 1 d . . . . .
H25A H 0.871627 0.596239 0.517313 0.056 Uiso 1 1 calc R U . . .
H25B H 0.747277 0.566319 0.516164 0.056 Uiso 1 1 calc R U . . .
H25C H 0.772096 0.655760 0.522240 0.056 Uiso 1 1 calc R U . . .
C26 C 0.5727(4) 0.69702(19) 0.44083(19) 0.0324(9) Uani 1 1 d . . . . .
C27 C 0.6341(5) 0.7725(2) 0.4530(2) 0.0571(17) Uani 1 1 d . . . . .
H27A H 0.585558 0.808495 0.477326 0.086 Uiso 1 1 calc R U . . .
H27B H 0.656381 0.794006 0.407631 0.086 Uiso 1 1 calc R U . . .
H27C H 0.699475 0.763009 0.481871 0.086 Uiso 1 1 calc R U . . .
C28 C 0.5455(4) 0.6598(2) 0.51263(18) 0.0376(9) Uani 1 1 d . . . . .
H28A H 0.487087 0.688893 0.535912 0.056 Uiso 1 1 calc R U . . .
H28B H 0.611402 0.659687 0.542304 0.056 Uiso 1 1 calc R U . . .
H28C H 0.520763 0.607178 0.505106 0.056 Uiso 1 1 calc R U . . .
C29 C 0.4636(4) 0.7141(3) 0.4053(2) 0.0576(16) Uani 1 1 d . . . . .
H29A H 0.422768 0.751587 0.433236 0.086 Uiso 1 1 calc R U . . .
H29B H 0.420516 0.667000 0.401537 0.086 Uiso 1 1 calc R U . . .
H29C H 0.477078 0.734707 0.358143 0.086 Uiso 1 1 calc R U . . .
O30 O 0.2980(3) 0.54336(18) 0.1242(2) 0.0539(5) Uani 1 1 d D U . . .
C31 C 0.3134(4) 0.4657(3) 0.1025(3) 0.0563(6) Uani 1 1 d D U . . .
H31A H 0.308712 0.431186 0.143644 0.068 Uiso 1 1 calc R U . . .
H31B H 0.386648 0.459391 0.080542 0.068 Uiso 1 1 calc R U . . .
C32 C 0.2240(4) 0.4467(3) 0.0501(3) 0.0588(6) Uani 1 1 d D U . . .
H32A H 0.256450 0.430546 0.004729 0.071 Uiso 1 1 calc R U . . .
H32B H 0.176955 0.404893 0.068131 0.071 Uiso 1 1 calc R U . . .
C33 C 0.1590(5) 0.5175(3) 0.0411(3) 0.0561(6) Uani 1 1 d D U . . .
H33A H 0.089650 0.515244 0.068372 0.067 Uiso 1 1 calc R U . . .
H33B H 0.141438 0.526554 -0.009042 0.067 Uiso 1 1 calc R U . . .
C34 C 0.2332(4) 0.5773(3) 0.0689(3) 0.0523(4) Uani 1 1 d D U . . .
H34A H 0.281735 0.596596 0.031006 0.063 Uiso 1 1 calc R U . . .
H34B H 0.189795 0.620636 0.087551 0.063 Uiso 1 1 calc R U . . .
O35 O 0.2171(3) 0.54217(19) 0.31943(19) 0.0523(4) Uani 1 1 d D U . . .
C36 C 0.1132(4) 0.5500(2) 0.2834(3) 0.0485(6) Uani 1 1 d D U . . .
H36A H 0.123402 0.575674 0.237483 0.058 Uiso 1 1 calc R U . . .
H36B H 0.060943 0.580222 0.312017 0.058 Uiso 1 1 calc R U . . .
C37 C 0.0714(4) 0.4702(2) 0.2732(3) 0.0475(6) Uani 1 1 d D U . . .
H37A H 0.100447 0.447434 0.229306 0.057 Uiso 1 1 calc R U . . .
H37B H -0.009964 0.468830 0.272101 0.057 Uiso 1 1 calc R U . . .
C38 C 0.1158(4) 0.4295(3) 0.3373(3) 0.0479(6) Uani 1 1 d D U . . .
H38A H 0.069522 0.439188 0.379257 0.058 Uiso 1 1 calc R U . . .
H38B H 0.121069 0.373756 0.329374 0.058 Uiso 1 1 calc R U . . .
C39 C 0.2278(4) 0.4650(3) 0.3450(3) 0.0505(6) Uani 1 1 d D U . . .
H39A H 0.251108 0.464923 0.394933 0.061 Uiso 1 1 calc R U . . .
H39B H 0.282859 0.436610 0.317013 0.061 Uiso 1 1 calc R U . . .
O40 O 0.2435(3) 0.72164(16) 0.24258(18) 0.0495(5) Uani 1 1 d D U . . .
C41 C 0.2249(4) 0.7719(3) 0.1847(3) 0.0479(6) Uani 1 1 d D U . . .
H41A H 0.181295 0.745802 0.147864 0.057 Uiso 1 1 calc R U . . .
H41B H 0.295831 0.788095 0.163972 0.057 Uiso 1 1 calc R U . . .
C42 C 0.1637(4) 0.8393(2) 0.2120(2) 0.0481(6) Uani 1 1 d D U . . .
H42A H 0.104711 0.854663 0.179038 0.058 Uiso 1 1 calc R U . . .
H42B H 0.213901 0.883144 0.219253 0.058 Uiso 1 1 calc R U . . .
C43 C 0.1157(4) 0.8123(3) 0.2817(3) 0.0514(6) Uani 1 1 d D U . . .
H43A H 0.107937 0.854999 0.315438 0.062 Uiso 1 1 calc R U . . .
H43B H 0.043210 0.787592 0.274945 0.062 Uiso 1 1 calc R U . . .
C44 C 0.1997(4) 0.7568(3) 0.3054(3) 0.0520(6) Uani 1 1 d D U . . .
H44A H 0.258743 0.783004 0.331794 0.062 Uiso 1 1 calc R U . . .
H44B H 0.165978 0.717760 0.336287 0.062 Uiso 1 1 calc R U . . .

loop_
_atom_site_aniso_label
_atom_site_aniso_U_11
_atom_site_aniso_U_22
_atom_site_aniso_U_33
_atom_site_aniso_U_23
_atom_site_aniso_U_13
_atom_site_aniso_U_12
Ru1 0.01576(8) 0.00971(7) 0.01575(8) 0.00142(7) 0.00106(8) -0.00132(7)
K1 0.0170(3) 0.0240(3) 0.0967(8) -0.0023(5) -0.0060(4) 0.0012(2)
P2 0.0209(4) 0.0131(3) 0.0138(3) 0.0012(2) -0.0011(3) -0.0005(2)
P3 0.0228(4) 0.0121(3) 0.0145(3) 0.0005(2) 0.0050(3) 0.0007(3)
C5A 0.014(5) 0.013(3) 0.014(4) -0.001(3) -0.004(4) 0.003(3)
C6A 0.014(4) 0.009(3) 0.018(3) 0.000(3) -0.004(3) -0.001(3)
N4A 0.014(4) 0.010(3) 0.013(3) 0.000(3) -0.005(3) 0.002(3)
C7A 0.013(5) 0.009(3) 0.021(3) -0.001(2) 0.000(3) -0.003(3)
C8A 0.015(5) 0.010(3) 0.024(4) 0.003(2) -0.004(4) 0.003(3)
C9A 0.017(4) 0.014(3) 0.021(4) 0.008(3) -0.002(3) 0.000(3)
C10A 0.014(4) 0.015(4) 0.013(3) 0.000(3) -0.002(3) 0.002(3)
C11A 0.013(4) 0.017(4) 0.013(4) -0.001(3) 0.001(3) 0.004(3)
C5B 0.022(4) 0.010(3) 0.024(4) 0.005(3) 0.006(3) -0.002(3)
C6B 0.016(3) 0.008(3) 0.023(3) 0.003(2) 0.003(3) -0.002(3)
N4B 0.015(3) 0.010(3) 0.020(3) 0.004(2) 0.000(4) -0.002(2)
C7B 0.019(4) 0.009(2) 0.028(3) 0.006(2) -0.004(3) -0.005(3)
C8B 0.015(4) 0.013(3) 0.031(3) 0.001(2) -0.004(3) -0.004(3)
C9B 0.013(4) 0.013(3) 0.028(3) -0.003(2) -0.002(3) 0.000(3)
C10B 0.013(4) 0.014(3) 0.023(3) 0.000(2) -0.003(3) -0.003(3)
C11B 0.014(4) 0.015(3) 0.016(4) 0.001(3) -0.007(3) -0.001(3)
C12 0.0260(14) 0.0178(11) 0.0198(14) 0.0006(11) 0.0038(12) -0.0029(10)
O13 0.0519(16) 0.0201(10) 0.0369(15) -0.0012(10) 0.0027(12) -0.0156(10)
C14 0.0204(14) 0.0369(17) 0.0182(13) 0.0003(11) 0.0043(12) -0.0058(13)
C15 0.0346(19) 0.048(2) 0.0210(15) -0.0013(14) 0.0087(16) -0.0071(18)
C16 0.0232(16) 0.046(2) 0.0239(16) -0.0030(15) 0.0021(12) 0.0133(14)
C17 0.0290(18) 0.058(3) 0.0306(19) -0.0045(17) 0.0065(15) -0.0229(18)
C18 0.043(2) 0.0186(13) 0.0166(14) 0.0034(11) -0.0072(13) 0.0040(13)
C19 0.054(2) 0.035(2) 0.0182(15) 0.0010(13) -0.0095(14) 0.0077(18)
C20 0.078(3) 0.0201(15) 0.035(2) 0.0122(13) -0.010(2) -0.006(2)
C21 0.046(2) 0.038(2) 0.0291(19) -0.0030(15) -0.0125(17) 0.0232(18)
C22 0.0264(15) 0.0287(15) 0.0157(14) 0.0021(11) -0.0059(11) -0.0094(13)
C23 0.0252(15) 0.0382(18) 0.0303(16) 0.0086(13) -0.0024(16) 0.0092(16)
C24 0.0337(18) 0.049(2) 0.0242(16) 0.0026(15) -0.0080(13) -0.0226(17)
C25 0.044(2) 0.050(2) 0.0188(16) 0.0057(15) -0.0075(14) -0.0159(19)
C26 0.051(2) 0.0178(14) 0.0283(18) 0.0022(12) 0.0204(16) 0.0073(15)
C27 0.113(5) 0.0161(15) 0.043(2) -0.0044(15) 0.047(3) -0.002(2)
C28 0.060(2) 0.0262(16) 0.0270(17) 0.0009(16) 0.0236(16) 0.004(2)
C29 0.061(3) 0.068(3) 0.044(3) 0.025(2) 0.033(2) 0.044(3)
O30 0.0592(12) 0.0357(10) 0.0669(13) 0.0055(10) -0.0091(10) 0.0076(10)
C31 0.0577(13) 0.0372(10) 0.0739(14) 0.0036(11) -0.0145(12) 0.0064(11)
C32 0.0576(14) 0.0419(10) 0.0770(15) 0.0043(11) -0.0155(12) 0.0053(11)
C33 0.0542(12) 0.0433(11) 0.0709(14) 0.0075(11) -0.0093(11) 0.0065(10)
C34 0.0526(9) 0.0386(8) 0.0657(11) 0.0072(8) -0.0061(8) 0.0066(7)
O35 0.0526(9) 0.0386(8) 0.0657(11) 0.0072(8) -0.0061(8) 0.0066(7)
C36 0.0453(11) 0.0367(10) 0.0635(14) 0.0097(10) -0.0007(10) 0.0086(10)
C37 0.0426(12) 0.0375(11) 0.0624(14) 0.0100(11) -0.0019(11) 0.0089(10)
C38 0.0445(12) 0.0376(11) 0.0617(14) 0.0095(11) -0.0022(12) 0.0099(10)
C39 0.0483(11) 0.0398(11) 0.0634(13) 0.0087(11) -0.0064(11) 0.0077(10)
O40 0.0531(12) 0.0409(11) 0.0545(13) 0.0063(10) 0.0045(11) 0.0183(9)
C41 0.0527(14) 0.0394(12) 0.0515(13) 0.0041(11) 0.0062(12) 0.0148(11)
C42 0.0540(14) 0.0398(12) 0.0505(13) 0.0053(11) 0.0071(12) 0.0164(12)
C43 0.0586(14) 0.0443(13) 0.0512(13) 0.0056(11) 0.0077(12) 0.0182(11)
C44 0.0582(14) 0.0450(12) 0.0528(13) 0.0069(11) 0.0047(12) 0.0175(11)

loop_
_atom_type_symbol
_atom_type_description
_atom_type_scat_dispersion_real
_atom_type_scat_dispersion_imag
_atom_type_scat_source
C C 0.0033 0.0016 'International Tables Vol C Tables 4.2.6.8 and 6.1.1.4'
K K 0.2009 0.2494 'International Tables Vol C Tables 4.2.6.8 and 6.1.1.4'
N N 0.0061 0.0033 'International Tables Vol C Tables 4.2.6.8 and 6.1.1.4'
O O 0.0106 0.0060 'International Tables Vol C Tables 4.2.6.8 and 6.1.1.4'
P P 0.1023 0.0942 'International Tables Vol C Tables 4.2.6.8 and 6.1.1.4'
Ru Ru -1.2594 0.8363 'International Tables Vol C Tables 4.2.6.8 and 6.1.1.4'
H H 0.0000 0.0000 'International Tables Vol C Tables 4.2.6.8 and 6.1.1.4'

loop_
_geom_angle_atom_site_label_1
_geom_angle_atom_site_label_2
_geom_angle_atom_site_label_3
_geom_angle
_geom_angle_site_symmetry_1
_geom_angle_site_symmetry_3
_geom_angle_publ_flag
C12 Ru1 N4A 176.0(6) . . ?
C12 Ru1 N4B 179.0(7) . . ?
C12 Ru1 P3 97.09(11) . . ?
N4A Ru1 P3 79.3(5) . . ?
N4B Ru1 P3 83.3(4) . . ?
C12 Ru1 P2 99.49(11) . . ?
N4A Ru1 P2 83.8(5) . . ?
N4B Ru1 P2 80.0(4) . . ?
P3 Ru1 P2 160.88(2) . . ?
C12 Ru1 H1A 89.7(14) . . ?
N4A Ru1 H1A 92.2(17) . . ?
N4B Ru1 H1A 91.2(16) . . ?
P3 Ru1 H1A 94.4(16) . . ?
P2 Ru1 H1A 95.2(16) . . ?
C12 Ru1 H1B 95.0(15) . . ?
N4A Ru1 H1B 82.8(18) . . ?
N4B Ru1 H1B 84.1(17) . . ?
P3 Ru1 H1B 81.0(16) . . ?
P2 Ru1 H1B 88.1(16) . . ?
H1A Ru1 H1B 174(2) . . ?
O35 K1 O30 91.88(12) . . ?
O35 K1 O40 80.84(10) . . ?
O30 K1 O40 92.77(10) . . ?
O35 K1 N4B 122.6(3) . . ?
O30 K1 N4B 105.3(3) . . ?
O40 K1 N4B 149.0(3) . . ?
O35 K1 N4A 120.7(4) . . ?
O30 K1 N4A 108.1(4) . . ?
O40 K1 N4A 148.3(4) . . ?
O35 K1 C36 22.86(10) . . ?
O30 K1 C36 74.56(12) . . ?
O40 K1 C36 67.59(10) . . ?
N4B K1 C36 141.1(3) . . ?
N4A K1 C36 140.1(4) . . ?
O35 K1 H1A 140.2(10) . . ?
O30 K1 H1A 126.8(10) . . ?
O40 K1 H1A 87.7(8) . . ?
N4B K1 H1A 61.2(8) . . ?
N4A K1 H1A 60.7(8) . . ?
C36 K1 H1A 149.2(9) . . ?
C5A P2 C18 107.9(5) . . ?
C11B P2 C18 99.8(4) . . ?
C5A P2 C14 103.0(7) . . ?
C11B P2 C14 106.3(5) . . ?
C18 P2 C14 109.01(16) . . ?
C5A P2 Ru1 98.7(5) . . ?
C11B P2 Ru1 103.6(4) . . ?
C18 P2 Ru1 121.51(11) . . ?
C14 P2 Ru1 114.29(10) . . ?
C11A P3 C26 98.9(5) . . ?
C5B P3 C26 106.5(5) . . ?
C11A P3 C22 107.4(6) . . ?
C5B P3 C22 103.9(5) . . ?
C26 P3 C22 108.98(18) . . ?
C11A P3 Ru1 104.3(5) . . ?
C5B P3 Ru1 100.1(4) . . ?
C26 P3 Ru1 121.57(12) . . ?
C22 P3 Ru1 113.60(11) . . ?
C6A C5A P2 120.5(14) . . ?
C6A C5A H5A 119.7 . . ?
P2 C5A H5A 119.7 . . ?
C5A C6A N4A 121.1(16) . . ?
C5A C6A C7A 118.5(18) . . ?
N4A C6A C7A 120.4(14) . . ?
C10A N4A C6A 120.0(14) . . ?
C10A N4A Ru1 125.3(12) . . ?
C6A N4A Ru1 114.7(12) . . ?
C10A N4A K1 92(2) . . ?
C6A N4A K1 91.1(18) . . ?
Ru1 N4A K1 89.2(10) . . ?
C8A C7A C6A 115.6(17) . . ?
C8A C7A H7A 122.2 . . ?
C6A C7A H7A 122.2 . . ?
C9A C8A C7A 119.0(14) . . ?
C9A C8A H8A 120.5 . . ?
C7A C8A H8A 120.5 . . ?
C8A C9A C10A 124(2) . . ?
C8A C9A H9A 118.2 . . ?
C10A C9A H9A 118.2 . . ?
N4A C10A C9A 119.2(15) . . ?
N4A C10A C11A 114.1(17) . . ?
C9A C10A C11A 126.1(19) . . ?
C10A C11A P3 112.8(14) . . ?
C10A C11A H11A 109.0 . . ?
P3 C11A H11A 109.0 . . ?
C10A C11A H11B 109.0 . . ?
P3 C11A H11B 109.0 . . ?
H11A C11A H11B 107.8 . . ?
C6B C5B P3 117.4(11) . . ?
C6B C5B H5B 121.3 . . ?
P3 C5B H5B 121.3 . . ?
C5B C6B N4B 122.5(14) . . ?
C5B C6B C7B 116.7(15) . . ?
N4B C6B C7B 120.8(12) . . ?
C10B N4B C6B 119.9(11) . . ?
C10B N4B Ru1 124.5(11) . . ?
C6B N4B Ru1 115.4(10) . . ?
C10B N4B K1 93.2(16) . . ?
C6B N4B K1 91.9(18) . . ?
Ru1 N4B K1 89.9(8) . . ?
C8B C7B C6B 114.5(15) . . ?
C8B C7B H7B 122.7 . . ?
C6B C7B H7B 122.7 . . ?
C9B C8B C7B 120.6(11) . . ?
C9B C8B H8B 119.7 . . ?
C7B C8B H8B 119.7 . . ?
C8B C9B C10B 123.1(16) . . ?
C8B C9B H9B 118.5 . . ?
C10B C9B H9B 118.5 . . ?
N4B C10B C9B 120.4(13) . . ?
N4B C10B C11B 115.2(13) . . ?
C9B C10B C11B 123.8(15) . . ?
C10B C11B P2 112.8(9) . . ?
C10B C11B H11C 109.0 . . ?
P2 C11B H11C 109.0 . . ?
C10B C11B H11D 109.0 . . ?
P2 C11B H11D 109.0 . . ?
H11C C11B H11D 107.8 . . ?
O13 C12 Ru1 178.9(3) . . ?
C17 C14 C16 108.7(3) . . ?
C17 C14 C15 109.1(3) . . ?
C16 C14 C15 107.0(3) . . ?
C17 C14 P2 110.0(2) . . ?
C16 C14 P2 106.7(2) . . ?
C15 C14 P2 115.2(3) . . ?
C14 C15 H15A 109.5 . . ?
C14 C15 H15B 109.5 . . ?
H15A C15 H15B 109.5 . . ?
C14 C15 H15C 109.5 . . ?
H15A C15 H15C 109.5 . . ?
H15B C15 H15C 109.5 . . ?
C14 C16 H16A 109.5 . . ?
C14 C16 H16B 109.5 . . ?
H16A C16 H16B 109.5 . . ?
C14 C16 H16C 109.5 . . ?
H16A C16 H16C 109.5 . . ?
H16B C16 H16C 109.5 . . ?
C14 C17 H17A 109.5 . . ?
C14 C17 H17B 109.5 . . ?
H17A C17 H17B 109.5 . . ?
C14 C17 H17C 109.5 . . ?
H17A C17 H17C 109.5 . . ?
H17B C17 H17C 109.5 . . ?
C21 C18 C20 108.4(3) . . ?
C21 C18 C19 106.4(3) . . ?
C20 C18 C19 109.8(3) . . ?
C21 C18 P2 107.3(2) . . ?
C20 C18 P2 109.2(3) . . ?
C19 C18 P2 115.5(2) . . ?
C18 C19 H19A 109.5 . . ?
C18 C19 H19B 109.5 . . ?
H19A C19 H19B 109.5 . . ?
C18 C19 H19C 109.5 . . ?
H19A C19 H19C 109.5 . . ?
H19B C19 H19C 109.5 . . ?
C18 C20 H20A 109.5 . . ?
C18 C20 H20B 109.5 . . ?
H20A C20 H20B 109.5 . . ?
C18 C20 H20C 109.5 . . ?
H20A C20 H20C 109.5 . . ?
H20B C20 H20C 109.5 . . ?
C18 C21 H21A 109.5 . . ?
C18 C21 H21B 109.5 . . ?
H21A C21 H21B 109.5 . . ?
C18 C21 H21C 109.5 . . ?
H21A C21 H21C 109.5 . . ?
H21B C21 H21C 109.5 . . ?
C24 C22 C23 109.1(3) . . ?
C24 C22 C25 108.5(3) . . ?
C23 C22 C25 107.4(3) . . ?
C24 C22 P3 109.1(2) . . ?
C23 C22 P3 106.8(2) . . ?
C25 C22 P3 115.9(3) . . ?
C22 C23 H23A 109.5 . . ?
C22 C23 H23B 109.5 . . ?
H23A C23 H23B 109.5 . . ?
C22 C23 H23C 109.5 . . ?
H23A C23 H23C 109.5 . . ?
H23B C23 H23C 109.5 . . ?
C22 C24 H24A 109.5 . . ?
C22 C24 H24B 109.5 . . ?
H24A C24 H24B 109.5 . . ?
C22 C24 H24C 109.5 . . ?
H24A C24 H24C 109.5 . . ?
H24B C24 H24C 109.5 . . ?
C22 C25 H25A 109.5 . . ?
C22 C25 H25B 109.5 . . ?
H25A C25 H25B 109.5 . . ?
C22 C25 H25C 109.5 . . ?
H25A C25 H25C 109.5 . . ?
H25B C25 H25C 109.5 . . ?
C29 C26 C27 108.8(4) . . ?
C29 C26 C28 106.8(3) . . ?
C27 C26 C28 109.5(3) . . ?
C29 C26 P3 107.6(3) . . ?
C27 C26 P3 109.6(3) . . ?
C28 C26 P3 114.4(2) . . ?
C26 C27 H27A 109.5 . . ?
C26 C27 H27B 109.5 . . ?
H27A C27 H27B 109.5 . . ?
C26 C27 H27C 109.5 . . ?
H27A C27 H27C 109.5 . . ?
H27B C27 H27C 109.5 . . ?
C26 C28 H28A 109.5 . . ?
C26 C28 H28B 109.5 . . ?
H28A C28 H28B 109.5 . . ?
C26 C28 H28C 109.5 . . ?
H28A C28 H28C 109.5 . . ?
H28B C28 H28C 109.5 . . ?
C26 C29 H29A 109.5 . . ?
C26 C29 H29B 109.5 . . ?
H29A C29 H29B 109.5 . . ?
C26 C29 H29C 109.5 . . ?
H29A C29 H29C 109.5 . . ?
H29B C29 H29C 109.5 . . ?
C31 O30 C34 104.7(4) . . ?
C31 O30 K1 123.1(3) . . ?
C34 O30 K1 132.3(3) . . ?
O30 C31 C32 107.8(4) . . ?
O30 C31 H31A 110.2 . . ?
C32 C31 H31A 110.2 . . ?
O30 C31 H31B 110.2 . . ?
C32 C31 H31B 110.2 . . ?
H31A C31 H31B 108.5 . . ?
C33 C32 C31 106.0(4) . . ?
C33 C32 H32A 110.5 . . ?
C31 C32 H32A 110.5 . . ?
C33 C32 H32B 110.5 . . ?
C31 C32 H32B 110.5 . . ?
H32A C32 H32B 108.7 . . ?
C32 C33 C34 103.1(4) . . ?
C32 C33 H33A 111.1 . . ?
C34 C33 H33A 111.1 . . ?
C32 C33 H33B 111.1 . . ?
C34 C33 H33B 111.1 . . ?
H33A C33 H33B 109.1 . . ?
O30 C34 C33 107.5(4) . . ?
O30 C34 H34A 110.2 . . ?
C33 C34 H34A 110.2 . . ?
O30 C34 H34B 110.2 . . ?
C33 C34 H34B 110.2 . . ?
H34A C34 H34B 108.5 . . ?
C36 O35 C39 109.2(4) . . ?
C36 O35 K1 111.4(3) . . ?
C39 O35 K1 118.1(3) . . ?
O35 C36 C37 105.6(3) . . ?
O35 C36 K1 45.7(2) . . ?
C37 C36 K1 121.8(3) . . ?
O35 C36 H36A 110.6 . . ?
C37 C36 H36A 110.6 . . ?
K1 C36 H36A 64.9 . . ?
O35 C36 H36B 110.6 . . ?
C37 C36 H36B 110.6 . . ?
K1 C36 H36B 126.1 . . ?
H36A C36 H36B 108.8 . . ?
C36 C37 C38 102.4(4) . . ?
C36 C37 H37A 111.3 . . ?
C38 C37 H37A 111.3 . . ?
C36 C37 H37B 111.3 . . ?
C38 C37 H37B 111.3 . . ?
H37A C37 H37B 109.2 . . ?
C39 C38 C37 101.9(4) . . ?
C39 C38 H38A 111.4 . . ?
C37 C38 H38A 111.4 . . ?
C39 C38 H38B 111.4 . . ?
C37 C38 H38B 111.4 . . ?
H38A C38 H38B 109.3 . . ?
O35 C39 C38 105.9(4) . . ?
O35 C39 H39A 110.6 . . ?
C38 C39 H39A 110.6 . . ?
O35 C39 H39B 110.6 . . ?
C38 C39 H39B 110.6 . . ?
H39A C39 H39B 108.7 . . ?
C41 O40 C44 108.4(3) . . ?
C41 O40 K1 126.2(3) . . ?
C44 O40 K1 123.7(2) . . ?
O40 C41 C42 107.5(4) . . ?
O40 C41 H41A 110.2 . . ?
C42 C41 H41A 110.2 . . ?
O40 C41 H41B 110.2 . . ?
C42 C41 H41B 110.2 . . ?
H41A C41 H41B 108.5 . . ?
C41 C42 C43 104.3(4) . . ?
C41 C42 H42A 110.9 . . ?
C43 C42 H42A 110.9 . . ?
C41 C42 H42B 110.9 . . ?
C43 C42 H42B 110.9 . . ?
H42A C42 H42B 108.9 . . ?
C44 C43 C42 101.8(4) . . ?
C44 C43 H43A 111.4 . . ?
C42 C43 H43A 111.4 . . ?
C44 C43 H43B 111.4 . . ?
C42 C43 H43B 111.4 . . ?
H43A C43 H43B 109.3 . . ?
O40 C44 C43 106.5(4) . . ?
O40 C44 H44A 110.4 . . ?
C43 C44 H44A 110.4 . . ?
O40 C44 H44B 110.4 . . ?
C43 C44 H44B 110.4 . . ?
H44A C44 H44B 108.6 . . ?

loop_
_geom_bond_atom_site_label_1
_geom_bond_atom_site_label_2
_geom_bond_distance
_geom_bond_site_symmetry_2
_geom_bond_publ_flag
Ru1 C12 1.823(3) . ?
Ru1 N4A 2.167(19) . ?
Ru1 N4B 2.189(15) . ?
Ru1 P3 2.3104(8) . ?
Ru1 P2 2.3212(8) . ?
Ru1 H1A 1.63(3) . ?
Ru1 H1B 1.63(3) . ?
K1 O35 2.658(4) . ?
K1 O30 2.683(4) . ?
K1 O40 2.712(3) . ?
K1 N4B 2.85(3) . ?
K1 N4A 2.90(4) . ?
K1 C36 3.458(5) . ?
K1 H1A 2.53(4) . ?
P2 C5A 1.76(2) . ?
P2 C11B 1.838(16) . ?
P2 C18 1.900(3) . ?
P2 C14 1.901(4) . ?
P3 C11A 1.80(2) . ?
P3 C5B 1.825(14) . ?
P3 C26 1.892(3) . ?
P3 C22 1.908(3) . ?
C5A C6A 1.349(10) . ?
C5A H5A 0.9500 . ?
C6A N4A 1.40(2) . ?
C6A C7A 1.46(2) . ?
N4A C10A 1.36(2) . ?
C7A C8A 1.45(3) . ?
C7A H7A 0.9500 . ?
C8A C9A 1.33(3) . ?
C8A H8A 0.9500 . ?
C9A C10A 1.38(3) . ?
C9A H9A 0.9500 . ?
C10A C11A 1.535(10) . ?
C11A H11A 0.9900 . ?
C11A H11B 0.9900 . ?
C5B C6B 1.351(10) . ?
C5B H5B 0.9500 . ?
C6B N4B 1.405(19) . ?
C6B C7B 1.46(2) . ?
N4B C10B 1.350(19) . ?
C7B C8B 1.46(3) . ?
C7B H7B 0.9500 . ?
C8B C9B 1.32(2) . ?
C8B H8B 0.9500 . ?
C9B C10B 1.38(2) . ?
C9B H9B 0.9500 . ?
C10B C11B 1.524(10) . ?
C11B H11C 0.9900 . ?
C11B H11D 0.9900 . ?
C12 O13 1.172(3) . ?
C14 C17 1.533(5) . ?
C14 C16 1.536(5) . ?
C14 C15 1.540(4) . ?
C15 H15A 0.9800 . ?
C15 H15B 0.9800 . ?
C15 H15C 0.9800 . ?
C16 H16A 0.9800 . ?
C16 H16B 0.9800 . ?
C16 H16C 0.9800 . ?
C17 H17A 0.9800 . ?
C17 H17B 0.9800 . ?
C17 H17C 0.9800 . ?
C18 C21 1.538(6) . ?
C18 C20 1.545(5) . ?
C18 C19 1.546(5) . ?
C19 H19A 0.9800 . ?
C19 H19B 0.9800 . ?
C19 H19C 0.9800 . ?
C20 H20A 0.9800 . ?
C20 H20B 0.9800 . ?
C20 H20C 0.9800 . ?
C21 H21A 0.9800 . ?
C21 H21B 0.9800 . ?
C21 H21C 0.9800 . ?
C22 C24 1.524(5) . ?
C22 C23 1.527(5) . ?
C22 C25 1.538(5) . ?
C23 H23A 0.9800 . ?
C23 H23B 0.9800 . ?
C23 H23C 0.9800 . ?
C24 H24A 0.9800 . ?
C24 H24B 0.9800 . ?
C24 H24C 0.9800 . ?
C25 H25A 0.9800 . ?
C25 H25B 0.9800 . ?
C25 H25C 0.9800 . ?
C26 C29 1.518(7) . ?
C26 C27 1.536(6) . ?
C26 C28 1.549(5) . ?
C27 H27A 0.9800 . ?
C27 H27B 0.9800 . ?
C27 H27C 0.9800 . ?
C28 H28A 0.9800 . ?
C28 H28B 0.9800 . ?
C28 H28C 0.9800 . ?
C29 H29A 0.9800 . ?
C29 H29B 0.9800 . ?
C29 H29C 0.9800 . ?
O30 C31 1.435(5) . ?
O30 C34 1.443(6) . ?
C31 C32 1.511(7) . ?
C31 H31A 0.9900 . ?
C31 H31B 0.9900 . ?
C32 C33 1.482(6) . ?
C32 H32A 0.9900 . ?
C32 H32B 0.9900 . ?
C33 C34 1.481(7) . ?
C33 H33A 0.9900 . ?
C33 H33B 0.9900 . ?
C34 H34A 0.9900 . ?
C34 H34B 0.9900 . ?
O35 C36 1.443(6) . ?
O35 C39 1.442(5) . ?
C36 C37 1.501(6) . ?
C36 H36A 0.9900 . ?
C36 H36B 0.9900 . ?
C37 C38 1.512(6) . ?
C37 H37A 0.9900 . ?
C37 H37B 0.9900 . ?
C38 C39 1.505(6) . ?
C38 H38A 0.9900 . ?
C38 H38B 0.9900 . ?
C39 H39A 0.9900 . ?
C39 H39B 0.9900 . ?
O40 C41 1.427(5) . ?
O40 C44 1.445(6) . ?
C41 C42 1.490(6) . ?
C41 H41A 0.9900 . ?
C41 H41B 0.9900 . ?
C42 C43 1.523(6) . ?
C42 H42A 0.9900 . ?
C42 H42B 0.9900 . ?
C43 C44 1.481(6) . ?
C43 H43A 0.9900 . ?
C43 H43B 0.9900 . ?
C44 H44A 0.9900 . ?
C44 H44B 0.9900 . ?

loop_
_geom_torsion_atom_site_label_1
_geom_torsion_atom_site_label_2
_geom_torsion_atom_site_label_3
_geom_torsion_atom_site_label_4
_geom_torsion
_geom_torsion_site_symmetry_1
_geom_torsion_site_symmetry_2
_geom_torsion_site_symmetry_3
_geom_torsion_site_symmetry_4
_geom_torsion_publ_flag
C18 P2 C5A C6A -138.6(18) . . . . ?
C14 P2 C5A C6A 106.2(19) . . . . ?
Ru1 P2 C5A C6A -11.4(19) . . . . ?
P2 C5A C6A N4A 13(3) . . . . ?
P2 C5A C6A C7A -165.7(18) . . . . ?
C5A C6A N4A C10A 176(3) . . . . ?
C7A C6A N4A C10A -6(5) . . . . ?
C5A C6A N4A Ru1 -6(4) . . . . ?
C7A C6A N4A Ru1 172(2) . . . . ?
C5A C6A N4A K1 83(2) . . . . ?
C7A C6A N4A K1 -98(2) . . . . ?
C5A C6A C7A C8A -178(2) . . . . ?
N4A C6A C7A C8A 4(3) . . . . ?
C6A C7A C8A C9A 7(3) . . . . ?
C7A C8A C9A C10A -17(3) . . . . ?
C6A N4A C10A C9A -3(5) . . . . ?
Ru1 N4A C10A C9A 179(2) . . . . ?
K1 N4A C10A C9A 89(3) . . . . ?
C6A N4A C10A C11A -175(3) . . . . ?
Ru1 N4A C10A C11A 7(5) . . . . ?
K1 N4A C10A C11A -83(3) . . . . ?
C8A C9A C10A N4A 16(5) . . . . ?
C8A C9A C10A C11A -174(3) . . . . ?
N4A C10A C11A P3 -20(4) . . . . ?
C9A C10A C11A P3 169(3) . . . . ?
C26 P3 C11A C10A 148.0(18) . . . . ?
C22 P3 C11A C10A -98.8(18) . . . . ?
Ru1 P3 C11A C10A 22.1(19) . . . . ?
C26 P3 C5B C6B 139.0(18) . . . . ?
C22 P3 C5B C6B -106.0(18) . . . . ?
Ru1 P3 C5B C6B 11.6(19) . . . . ?
P3 C5B C6B N4B -12(4) . . . . ?
P3 C5B C6B C7B 166.2(17) . . . . ?
C5B C6B N4B C10B 180(3) . . . . ?
C7B C6B N4B C10B 2(4) . . . . ?
C5B C6B N4B Ru1 5(4) . . . . ?
C7B C6B N4B Ru1 -172.9(19) . . . . ?
C5B C6B N4B K1 -86(3) . . . . ?
C7B C6B N4B K1 96(2) . . . . ?
C5B C6B C7B C8B 174(2) . . . . ?
N4B C6B C7B C8B -8(4) . . . . ?
C6B C7B C8B C9B 11(2) . . . . ?
C7B C8B C9B C10B -7(2) . . . . ?
C6B N4B C10B C9B 3(4) . . . . ?
Ru1 N4B C10B C9B 176.7(17) . . . . ?
K1 N4B C10B C9B -91(2) . . . . ?
C6B N4B C10B C11B 174(2) . . . . ?
Ru1 N4B C10B C11B -12(3) . . . . ?
K1 N4B C10B C11B 80.3(17) . . . . ?
C8B C9B C10B N4B 0(3) . . . . ?
C8B C9B C10B C11B -170.7(16) . . . . ?
N4B C10B C11B P2 21(2) . . . . ?
C9B C10B C11B P2 -167.6(18) . . . . ?
C18 P2 C11B C10B -146.1(12) . . . . ?
C14 P2 C11B C10B 100.7(13) . . . . ?
Ru1 P2 C11B C10B -20.1(13) . . . . ?
C5A P2 C18 C21 71.8(7) . . . . ?
C11B P2 C18 C21 71.9(6) . . . . ?
C14 P2 C18 C21 -177.0(2) . . . . ?
Ru1 P2 C18 C21 -40.8(3) . . . . ?
C5A P2 C18 C20 -170.9(7) . . . . ?
C11B P2 C18 C20 -170.8(6) . . . . ?
C14 P2 C18 C20 -59.7(3) . . . . ?
Ru1 P2 C18 C20 76.5(3) . . . . ?
C5A P2 C18 C19 -46.6(7) . . . . ?
C11B P2 C18 C19 -46.5(6) . . . . ?
C14 P2 C18 C19 64.6(3) . . . . ?
Ru1 P2 C18 C19 -159.3(2) . . . . ?
C11A P3 C26 C29 -69.9(7) . . . . ?
C5B P3 C26 C29 -70.3(6) . . . . ?
C22 P3 C26 C29 178.2(3) . . . . ?
Ru1 P3 C26 C29 43.1(3) . . . . ?
C11A P3 C26 C27 172.0(7) . . . . ?
C5B P3 C26 C27 171.5(6) . . . . ?
C22 P3 C26 C27 60.0(3) . . . . ?
Ru1 P3 C26 C27 -75.1(3) . . . . ?
C11A P3 C26 C28 48.6(7) . . . . ?
C5B P3 C26 C28 48.1(6) . . . . ?
C22 P3 C26 C28 -63.4(4) . . . . ?
Ru1 P3 C26 C28 161.5(3) . . . . ?
C34 O30 C31 C32 -21.2(6) . . . . ?
K1 O30 C31 C32 159.2(3) . . . . ?
O30 C31 C32 C33 1.7(6) . . . . ?
C31 C32 C33 C34 17.8(6) . . . . ?
C31 O30 C34 C33 33.4(5) . . . . ?
K1 O30 C34 C33 -147.1(4) . . . . ?
C32 C33 C34 O30 -31.8(6) . . . . ?
C39 O35 C36 C37 -12.7(5) . . . . ?
K1 O35 C36 C37 119.5(3) . . . . ?
C39 O35 C36 K1 -132.2(4) . . . . ?
O35 C36 C37 C38 32.0(5) . . . . ?
K1 C36 C37 C38 79.2(4) . . . . ?
C36 C37 C38 C39 -38.4(5) . . . . ?
C36 O35 C39 C38 -12.1(5) . . . . ?
K1 O35 C39 C38 -140.7(3) . . . . ?
C37 C38 C39 O35 31.5(5) . . . . ?
C44 O40 C41 C42 -2.0(6) . . . . ?
K1 O40 C41 C42 -167.5(3) . . . . ?
O40 C41 C42 C43 -18.7(5) . . . . ?
C41 C42 C43 C44 31.3(5) . . . . ?
C41 O40 C44 C43 22.8(6) . . . . ?
K1 O40 C44 C43 -171.3(3) . . . . ?
C42 C43 C44 O40 -33.2(5) . . . . ?
